data_7217857
loop_
_publ_author_name
'G\"orbitz, C. H.'
'Leirv\%ag, A. B.'
'Jacobsen, \/O.'

_publ_section_title
;
 Hydrogen bond architecture in crystal structures of N-alkylated
 hydrophobic amino acids
;
_journal_issue 41
_journal_name_full CrystEngComm
_journal_page_first 9631
_journal_paper_doi 10.1039/C4CE01412J
_journal_volume 16
_journal_year 2014
_chemical_formula_moiety 'C8 H17 N O2'
_chemical_formula_sum 'C8 H17 N O2'
_chemical_formula_weight 159.23
_chemical_name_systematic
; 
 N-Isopropyl-DL-valine  
;
_space_group_IT_number 60
_symmetry_cell_setting orthorhombic
_symmetry_space_group_name_Hall '-P 2n 2ab'
_symmetry_space_group_name_H-M 'P b c n'
_atom_sites_solution_hydrogens geom
_atom_sites_solution_primary direct
_atom_sites_solution_secondary difmap
_audit_creation_method SHELXL-97
_cell_angle_alpha 90.00
_cell_angle_beta 90.00
_cell_angle_gamma 90.00
_cell_formula_units_Z 8
_cell_length_a 17.382(4)
_cell_length_b 10.705(2)
_cell_length_c 9.608(2)
_cell_measurement_reflns_used 1240
_cell_measurement_temperature 296(2)
_cell_measurement_theta_max 24.97
_cell_measurement_theta_min 2.23
_cell_volume 1787.8(6)
_computing_cell_refinement 'SAINT-Plus (Bruker, 2007)'
_computing_data_collection 'APEX2(Bruker, 2007)'
_computing_data_reduction 'SAINT-Plus (Bruker, 2007)'
_computing_molecular_graphics 'SHELXTL (Sheldrick, 2008)'
_computing_publication_material 'SHELXTL (Sheldrick, 2008)'
_computing_structure_refinement 'SHELXL-97 (Sheldrick, 2008)'
_computing_structure_solution 'SHELXS-97 (Sheldrick, 2008)'
_diffrn_ambient_temperature 296(2)
_diffrn_detector_area_resol_mean 8.3
_diffrn_measured_fraction_theta_full 0.999
_diffrn_measured_fraction_theta_max 0.999
_diffrn_measurement_device_type 'APEX II'
_diffrn_measurement_method 'Sets of exposures each taken over 0.5\% \w rotation'
_diffrn_radiation_monochromator graphite
_diffrn_radiation_source 'fine-focus sealed tube'
_diffrn_radiation_type MoK\a
_diffrn_radiation_wavelength 0.71073
_diffrn_reflns_av_R_equivalents 0.0916
_diffrn_reflns_av_sigmaI/netI 0.0458
_diffrn_reflns_limit_h_max 20
_diffrn_reflns_limit_h_min -20
_diffrn_reflns_limit_k_max 12
_diffrn_reflns_limit_k_min -12
_diffrn_reflns_limit_l_max 11
_diffrn_reflns_limit_l_min -11
_diffrn_reflns_number 11807
_diffrn_reflns_theta_full 24.97
_diffrn_reflns_theta_max 24.97
_diffrn_reflns_theta_min 2.23
_diffrn_standards_decay_% 0
_diffrn_standards_number 0
_exptl_absorpt_coefficient_mu 0.083
_exptl_absorpt_correction_T_max 0.9991
_exptl_absorpt_correction_T_min 0.7779
_exptl_absorpt_correction_type multi-scan
_exptl_absorpt_process_details 'SADABS (Bruker, 2007)'
_exptl_crystal_colour colourless
_exptl_crystal_density_diffrn 1.176
_exptl_crystal_density_method 'not measured'
_exptl_crystal_description Plate
_exptl_crystal_F_000 704
_exptl_crystal_size_max 0.54
_exptl_crystal_size_mid 0.17
_exptl_crystal_size_min 0.01
_refine_diff_density_max 0.193
_refine_diff_density_min -0.171
_refine_diff_density_rms 0.039
_refine_ls_extinction_method none
_refine_ls_goodness_of_fit_ref 1.012
_refine_ls_hydrogen_treatment constr
_refine_ls_matrix_type full
_refine_ls_number_parameters 100
_refine_ls_number_reflns 1569
_refine_ls_number_restraints 0
_refine_ls_restrained_S_all 1.012
_refine_ls_R_factor_all 0.1073
_refine_ls_R_factor_gt 0.0408
_refine_ls_shift/su_max 0.000
_refine_ls_shift/su_mean 0.000
_refine_ls_structure_factor_coef Fsqd
_refine_ls_weighting_details 'calc w=1/[\s^2^(Fo^2^)+(0.0586P)^2^+0.3569P] where P=(Fo^2^+2Fc^2^)/3'
_refine_ls_weighting_scheme calc
_refine_ls_wR_factor_gt 0.0981
_refine_ls_wR_factor_ref 0.1292
_reflns_number_gt 853
_reflns_number_total 1569
_reflns_threshold_expression >2sigma(I)
_cod_data_source_file c4ce01412j2.cif
_cod_data_source_block nipvr
_cod_depositor_comments 'Adding full bibliography for 7217856--7217860.cif.'
_cod_database_code 7217857

loop_
_symmetry_equiv_pos_as_xyz
'x, y, z'
'-x+1/2, -y+1/2, z+1/2'
'-x, y, -z+1/2'
'x+1/2, -y+1/2, -z'
'-x, -y, -z'
'x-1/2, y-1/2, -z-1/2'
'x, -y, z-1/2'
'-x-1/2, y-1/2, z'

loop_
_atom_site_label
_atom_site_type_symbol
_atom_site_fract_x
_atom_site_fract_y
_atom_site_fract_z
_atom_site_U_iso_or_equiv
_atom_site_adp_type
_atom_site_occupancy
_atom_site_symmetry_multiplicity
_atom_site_calc_flag
_atom_site_refinement_flags
O1 O 0.25687(10) 0.34851(14) 0.40945(16) 0.0458(5) Uani 1 1 d .
O2 O 0.28235(10) 0.36265(14) 0.63551(17) 0.0491(5) Uani 1 1 d .
N1 N 0.21400(10) 0.10457(16) 0.43605(19) 0.0369(5) Uani 1 1 d .
H1 H 0.2306 0.0272 0.4153 0.044 Uiso 1 1 calc R
H2 H 0.2165 0.1503 0.3576 0.044 Uiso 1 1 calc R
C1 C 0.26832(14) 0.3025(2) 0.5277(3) 0.0372(6) Uani 1 1 d .
C2 C 0.26764(13) 0.16014(19) 0.5401(2) 0.0366(6) Uani 1 1 d .
H21 H 0.2491 0.1383 0.6333 0.044 Uiso 1 1 calc R
C3 C 0.34788(14) 0.1028(2) 0.5212(2) 0.0428(6) Uani 1 1 d .
H31 H 0.3421 0.0120 0.5287 0.051 Uiso 1 1 calc R
C4 C 0.40187(16) 0.1433(3) 0.6363(3) 0.0628(8) Uani 1 1 d .
H41 H 0.3791 0.1247 0.7249 0.094 Uiso 1 1 calc R
H42 H 0.4109 0.2316 0.6293 0.094 Uiso 1 1 calc R
H43 H 0.4498 0.0994 0.6275 0.094 Uiso 1 1 calc R
C5 C 0.38317(16) 0.1295(3) 0.3796(3) 0.0620(8) Uani 1 1 d .
H51 H 0.3485 0.1025 0.3078 0.093 Uiso 1 1 calc R
H52 H 0.4310 0.0853 0.3711 0.093 Uiso 1 1 calc R
H53 H 0.3923 0.2176 0.3705 0.093 Uiso 1 1 calc R
C6 C 0.13097(14) 0.0962(2) 0.4803(3) 0.0454(7) Uani 1 1 d .
H61 H 0.1285 0.0401 0.5608 0.054 Uiso 1 1 calc R
C7 C 0.09761(16) 0.2200(3) 0.5243(3) 0.0627(9) Uani 1 1 d .
H71 H 0.1278 0.2541 0.5989 0.094 Uiso 1 1 calc R
H72 H 0.0456 0.2082 0.5553 0.094 Uiso 1 1 calc R
H73 H 0.0982 0.2766 0.4468 0.094 Uiso 1 1 calc R
C8 C 0.08606(15) 0.0359(3) 0.3640(3) 0.0580(8) Uani 1 1 d .
H81 H 0.1093 -0.0426 0.3403 0.087 Uiso 1 1 calc R
H82 H 0.0863 0.0897 0.2841 0.087 Uiso 1 1 calc R
H83 H 0.0340 0.0222 0.3937 0.087 Uiso 1 1 calc R

loop_
_atom_site_aniso_label
_atom_site_aniso_U_11
_atom_site_aniso_U_22
_atom_site_aniso_U_33
_atom_site_aniso_U_23
_atom_site_aniso_U_13
_atom_site_aniso_U_12
O1 0.0728(13) 0.0280(9) 0.0365(10) 0.0017(8) -0.0055(9) 0.0010(8)
O2 0.0784(14) 0.0299(9) 0.0391(10) -0.0060(8) -0.0031(9) -0.0047(9)
N1 0.0495(14) 0.0241(10) 0.0371(11) 0.0006(8) -0.0007(9) -0.0001(9)
C1 0.0445(16) 0.0267(12) 0.0403(14) -0.0014(12) 0.0008(13) -0.0004(11)
C2 0.0509(17) 0.0237(12) 0.0353(12) -0.0014(10) -0.0043(12) -0.0037(11)
C3 0.0475(16) 0.0282(13) 0.0527(15) -0.0021(12) -0.0043(13) 0.0024(12)
C4 0.061(2) 0.061(2) 0.0667(19) -0.0028(16) -0.0172(17) 0.0027(15)
C5 0.0575(19) 0.068(2) 0.0603(19) -0.0080(15) 0.0053(15) 0.0090(16)
C6 0.0464(17) 0.0458(16) 0.0438(15) 0.0036(12) 0.0007(13) -0.0014(13)
C7 0.0559(19) 0.062(2) 0.070(2) -0.0078(16) 0.0060(15) 0.0074(15)
C8 0.0550(19) 0.0597(19) 0.0594(19) -0.0006(15) -0.0048(15) -0.0117(14)

loop_
_atom_type_symbol
_atom_type_description
_atom_type_scat_dispersion_real
_atom_type_scat_dispersion_imag
_atom_type_scat_source
C C 0.0033 0.0016 'International Tables Vol C Tables 4.2.6.8 and 6.1.1.4'
H H 0.0000 0.0000 'International Tables Vol C Tables 4.2.6.8 and 6.1.1.4'
N N 0.0061 0.0033 'International Tables Vol C Tables 4.2.6.8 and 6.1.1.4'
O O 0.0106 0.0060 'International Tables Vol C Tables 4.2.6.8 and 6.1.1.4'

loop_
_geom_angle_atom_site_label_1
_geom_angle_atom_site_label_2
_geom_angle_atom_site_label_3
_geom_angle
C2 N1 C6 115.69(18)
C2 N1 H1 108.4
C6 N1 H1 108.4
C2 N1 H2 108.4
C6 N1 H2 108.4
H1 N1 H2 107.4
O2 C1 O1 125.6(2)
O2 C1 C2 116.9(2)
O1 C1 C2 117.5(2)
N1 C2 C1 110.50(18)
N1 C2 C3 109.21(18)
C1 C2 C3 112.50(19)
N1 C2 H21 108.2
C1 C2 H21 108.2
C3 C2 H21 108.2
C4 C3 C5 110.5(2)
C4 C3 C2 111.2(2)
C5 C3 C2 113.4(2)
C4 C3 H31 107.1
C5 C3 H31 107.1
C2 C3 H31 107.1
C3 C4 H41 109.5
C3 C4 H42 109.5
H41 C4 H42 109.5
C3 C4 H43 109.5
H41 C4 H43 109.5
H42 C4 H43 109.5
C3 C5 H51 109.5
C3 C5 H52 109.5
H51 C5 H52 109.5
C3 C5 H53 109.5
H51 C5 H53 109.5
H52 C5 H53 109.5
N1 C6 C7 113.3(2)
N1 C6 C8 108.2(2)
C7 C6 C8 112.6(2)
N1 C6 H61 107.5
C7 C6 H61 107.5
C8 C6 H61 107.5
C6 C7 H71 109.5
C6 C7 H72 109.5
H71 C7 H72 109.5
C6 C7 H73 109.5
H71 C7 H73 109.5
H72 C7 H73 109.5
C6 C8 H81 109.5
C6 C8 H82 109.5
H81 C8 H82 109.5
C6 C8 H83 109.5
H81 C8 H83 109.5
H82 C8 H83 109.5

loop_
_geom_bond_atom_site_label_1
_geom_bond_atom_site_label_2
_geom_bond_distance
O1 C1 1.255(3)
O2 C1 1.244(3)
N1 C2 1.491(3)
N1 C6 1.507(3)
N1 H1 0.9000
N1 H2 0.9000
C1 C2 1.528(3)
C2 C3 1.535(3)
C2 H21 0.9800
C3 C4 1.514(3)
C3 C5 1.519(3)
C3 H31 0.9800
C4 H41 0.9600
C4 H42 0.9600
C4 H43 0.9600
C5 H51 0.9600
C5 H52 0.9600
C5 H53 0.9600
C6 C7 1.508(4)
C6 C8 1.508(3)
C6 H61 0.9800
C7 H71 0.9600
C7 H72 0.9600
C7 H73 0.9600
C8 H81 0.9600
C8 H82 0.9600
C8 H83 0.9600

loop_
_geom_hbond_atom_site_label_D
_geom_hbond_atom_site_label_H
_geom_hbond_atom_site_label_A
_geom_hbond_distance_DH
_geom_hbond_distance_HA
_geom_hbond_distance_DA
_geom_hbond_angle_DHA
_geom_hbond_site_symmetry_A
N1 H1 O1 0.90 1.93 2.799(2) 163.2 8_655
N1 H2 O2 0.90 2.14 2.909(3) 143.3 2_554

loop_
_geom_torsion_atom_site_label_1
_geom_torsion_atom_site_label_2
_geom_torsion_atom_site_label_3
_geom_torsion_atom_site_label_4
_geom_torsion
_geom_torsion_publ_flag
C6 N1 C2 C1 -85.7(2) yes
C6 N1 C2 C3 150.02(19) ?
O2 C1 C2 N1 150.8(2) ?
O1 C1 C2 N1 -31.1(3) ?
O2 C1 C2 C3 -86.8(3) ?
O1 C1 C2 C3 91.2(3) ?
N1 C2 C3 C4 -172.52(19) ?
C1 C2 C3 C4 64.4(3) ?
N1 C2 C3 C5 62.2(3) ?
C1 C2 C3 C5 -60.9(3) ?
C2 N1 C6 C7 55.4(3) ?
C2 N1 C6 C8 -178.9(2) ?
